data_4075109
loop_
_publ_author_name
'Fischbach, Andreas'
'Perdih, Franc'
'Herdtweck, Eberhardt'
'Anwander, Reiner'

_publ_section_title
;
 Structure&#x2212;Reactivity Relationships in Rare-Earth Metal
 Carboxylate-Based Binary Ziegler-Type Catalysts
;
_journal_issue 7
_journal_name_full Organometallics
_journal_page_first 1626
_journal_paper_doi 10.1021/om060052i
_journal_volume 25
_journal_year 2006
_chemical_formula_moiety 'C36 H58 Al2 O4'
_chemical_formula_sum 'C36 H58 Al2 O4'
_chemical_formula_weight 608.78
_chemical_name_systematic ?
_space_group_IT_number 14
_symmetry_cell_setting monoclinic
_symmetry_Int_Tables_number 14
_symmetry_space_group_name_Hall '-P 2yn'
_symmetry_space_group_name_H-M 'P 1 21/n 1'
_atom_sites_solution_hydrogens difmap
_atom_sites_solution_primary direct
_atom_sites_solution_secondary difmap
_cell_angle_alpha 90
_cell_angle_beta 104.2331(3)
_cell_angle_gamma 90
_cell_formula_units_Z 2
_cell_length_a 10.0759(1)
_cell_length_b 10.0962(1)
_cell_length_c 19.2370(2)
_cell_measurement_reflns_used 3679
_cell_measurement_temperature 153(1)
_cell_measurement_theta_max 25.33
_cell_measurement_theta_min 2.58
_cell_volume 1896.88(3)
_computing_cell_refinement 'DENZO (Nonius, 2001b)'
_computing_data_collection 'Kappa-CCD Control Software (Nonius, 2001a)'
_computing_data_reduction 'DENZO (Nonius, 2001b)'
_computing_molecular_graphics 'PLATON (Spek, 2001)'
_computing_publication_material 'PLATON (Spek, 2001)'
_computing_structure_refinement 'SHELXL97 (Sheldrick, 1998)'
_computing_structure_solution 'SIR92 (Altomare, 1994)'
_diffrn_ambient_temperature 153(1)
_diffrn_detector ' CCD plate '
_diffrn_detector_area_resol_mean 18
_diffrn_measured_fraction_theta_full 0.998
_diffrn_measured_fraction_theta_max 0.998
_diffrn_measurement_device ' \k-geometry diffractometer '
_diffrn_measurement_device_type ' Nonius \k-CCD diffractometer'
_diffrn_measurement_method ' phi- and omega-rotation '
_diffrn_radiation_monochromator graphite
_diffrn_radiation_source 'NONIUS FR 591 rotating anode'
_diffrn_radiation_type 'Mo K\a'
_diffrn_radiation_wavelength 0.71073
_diffrn_reflns_av_R_equivalents 0.040
_diffrn_reflns_av_sigmaI/netI 0.0141
_diffrn_reflns_limit_h_max 12
_diffrn_reflns_limit_h_min -12
_diffrn_reflns_limit_k_max 12
_diffrn_reflns_limit_k_min -12
_diffrn_reflns_limit_l_max 23
_diffrn_reflns_limit_l_min -23
_diffrn_reflns_number 41190
_diffrn_reflns_theta_full 25.33
_diffrn_reflns_theta_max 25.33
_diffrn_reflns_theta_min 2.58
_diffrn_standards_decay_% 0
_exptl_absorpt_coefficient_mu 0.109
_exptl_absorpt_correction_T_max 0.967
_exptl_absorpt_correction_T_min 0.928
_exptl_absorpt_correction_type multi-scan
_exptl_absorpt_process_details '(applied during the scaling procedure; Nonius, 2001b)'
_exptl_crystal_colour colorless
_exptl_crystal_density_diffrn 1.066
_exptl_crystal_density_meas ?
_exptl_crystal_density_method none
_exptl_crystal_description fragment
_exptl_crystal_F_000 664
_exptl_crystal_size_max 0.45
_exptl_crystal_size_mid 0.36
_exptl_crystal_size_min 0.28
_refine_diff_density_max 0.329
_refine_diff_density_min -0.206
_refine_diff_density_rms 0.035
_refine_ls_goodness_of_fit_ref 1.028
_refine_ls_hydrogen_treatment refall
_refine_ls_matrix_type full
_refine_ls_number_parameters 318
_refine_ls_number_reflns 3455
_refine_ls_number_restraints 0
_refine_ls_restrained_S_all 1.028
_refine_ls_R_factor_all 0.0388
_refine_ls_R_factor_gt 0.0348
_refine_ls_shift/su_max 0.001
_refine_ls_shift/su_mean 0.000
_refine_ls_structure_factor_coef Fsqd
_refine_ls_weighting_details 'w=1/[\s^2^(Fo^2^)+(Fo^2^)+(0.0495P)^2^+0.7606P] where P=(Fo^2^+2Fc^2^)/3'
_refine_ls_weighting_scheme sigma
_refine_ls_wR_factor_gt 0.0913
_refine_ls_wR_factor_ref 0.0945
_reflns_number_gt 3143
_reflns_number_total 3455
_reflns_threshold_expression I>2\s(I)
_cod_data_source_file om060052isi20060118_110318.cif
_cod_data_source_block FISA-4168-153
_cod_depositor_comments
;
The following automatic conversions were performed:

'_symmetry_cell_setting' value 'Monoclinic' changed to 'monoclinic'
according to /home/saulius/struct/CIF-dictionaries/cif_core.dic
dictionary named 'cif_core.dic' version 2.4.1 from 2010-06-29.

Automatic conversion script
Id: cif_fix_values 1715 2011-07-08 13:25:40Z adriana 

The following automatic conversions were performed:

'_exptl_crystal_density_meas' value 'none' was changed to '?' - the
value is perceived as not measured.

Automatic conversion script
Id: cif_fix_values 3008 2015-01-20 13:52:24Z robertas 
;
_cod_original_sg_symbol_H-M 'P 21/n'
_cod_database_code 4075109

loop_
_symmetry_equiv_pos_as_xyz
x,y,z
1/2-x,1/2+y,1/2-z
-x,-y,-z
1/2+x,1/2-y,1/2+z

loop_
_atom_site_aniso_label
_atom_site_aniso_U_11
_atom_site_aniso_U_22
_atom_site_aniso_U_33
_atom_site_aniso_U_23
_atom_site_aniso_U_13
_atom_site_aniso_U_12
Al 0.0220(2) 0.0228(2) 0.0244(2) 0.0041(2) 0.0016(2) -0.0014(1)
O1 0.0194(5) 0.0303(5) 0.0479(6) 0.0021(4) 0.0009(4) -0.0031(4)
O2 0.0223(5) 0.0330(5) 0.0328(5) 0.0094(4) -0.0021(4) -0.0020(4)
C1 0.0558(12) 0.0603(13) 0.0403(10) -0.0095(9) 0.0132(9) 0.0005(11)
C2 0.0395(9) 0.0261(8) 0.0539(10) 0.0025(7) 0.0038(8) -0.0029(7)
C3 0.0180(6) 0.0244(6) 0.0225(6) -0.0023(5) 0.0061(5) 0.0014(5)
C4 0.0181(6) 0.0230(6) 0.0203(6) 0.0025(5) 0.0041(5) -0.0013(5)
C5 0.0230(6) 0.0222(6) 0.0248(6) -0.0004(5) 0.0054(5) -0.0002(5)
C6 0.0290(7) 0.0258(7) 0.0235(6) -0.0043(5) 0.0011(5) -0.0006(5)
C7 0.0228(6) 0.0266(7) 0.0256(6) 0.0005(5) -0.0006(5) -0.0011(5)
C8 0.0204(6) 0.0246(7) 0.0281(7) -0.0013(5) 0.0027(5) 0.0025(5)
C9 0.0193(6) 0.0240(6) 0.0221(6) -0.0009(5) 0.0043(5) -0.0012(5)
C10 0.0296(7) 0.0281(7) 0.0278(7) -0.0040(5) 0.0038(6) 0.0058(6)
C11 0.0567(11) 0.0268(8) 0.0487(10) -0.0022(7) 0.0141(8) 0.0048(7)
C12 0.0479(10) 0.0482(10) 0.0361(8) -0.0052(7) 0.0151(7) 0.0153(8)
C13 0.0294(7) 0.0338(8) 0.0328(7) -0.0044(6) -0.0075(6) 0.0040(6)
C14 0.0309(8) 0.0488(10) 0.0438(9) -0.0081(8) -0.0070(7) -0.0052(7)
C15 0.0544(11) 0.0524(11) 0.0390(9) 0.0156(8) -0.0125(8) -0.0049(9)
C16 0.0204(6) 0.0333(7) 0.0249(6) -0.0064(5) 0.0016(5) 0.0031(5)
C17 0.0426(10) 0.0847(16) 0.0482(10) -0.0295(11) 0.0219(8) -0.0085(10)
C18 0.0567(11) 0.0343(9) 0.0450(10) -0.0113(7) 0.0000(8) -0.0051(8)

loop_
_atom_site_label
_atom_site_type_symbol
_atom_site_thermal_displace_type
_atom_site_fract_x
_atom_site_fract_y
_atom_site_fract_z
_atom_site_occupancy
_atom_site_U_iso_or_equiv
Al Al Uani 1.05809(4) 0.15956(4) 0.44289(2) 1.000 0.0238(1)
O1 O Uani 0.89481(9) 0.10037(10) 0.45372(5) 1.000 0.0338(3)
O2 O Uani 0.81514(9) -0.09211(9) 0.47955(5) 1.000 0.0309(3)
C1 C Uani 1.0921(2) 0.0783(2) 0.35747(10) 1.000 0.0519(7)
C2 C Uani 1.06346(18) 0.34902(15) 0.45847(11) 1.000 0.0412(5)
C3 C Uani 0.80321(12) 0.01233(12) 0.44311(6) 1.000 0.0214(3)
C4 C Uani 0.67450(12) 0.03419(12) 0.38616(6) 1.000 0.0206(3)
C5 C Uani 0.64549(12) -0.04837(12) 0.32542(7) 1.000 0.0234(3)
C6 C Uani 0.52724(13) -0.02195(13) 0.27202(7) 1.000 0.0270(4)
C7 C Uani 0.43917(13) 0.08145(13) 0.27771(7) 1.000 0.0261(4)
C8 C Uani 0.46979(13) 0.15893(13) 0.33940(7) 1.000 0.0249(4)
C9 C Uani 0.58706(12) 0.13807(12) 0.39436(6) 1.000 0.0219(3)
C10 C Uani 0.73810(14) -0.16414(13) 0.31761(7) 1.000 0.0291(4)
C11 C Uani 0.6831(2) -0.29353(16) 0.34082(10) 1.000 0.0439(6)
C12 C Uani 0.75948(19) -0.17642(19) 0.24204(9) 1.000 0.0432(5)
C13 C Uani 0.31567(15) 0.11433(15) 0.21690(8) 1.000 0.0346(4)
C14 C Uani 0.22573(17) -0.00563(18) 0.19043(10) 1.000 0.0440(5)
C15 C Uani 0.3623(2) 0.1803(2) 0.15559(10) 1.000 0.0528(6)
C16 C Uani 0.61481(13) 0.22564(14) 0.46096(7) 1.000 0.0269(4)
C17 C Uani 0.4931(2) 0.2284(3) 0.49486(11) 1.000 0.0566(7)
C18 C Uani 0.6537(2) 0.36556(17) 0.44332(10) 1.000 0.0475(6)
H11 H Uiso 1.076(7) 0.146(6) 0.310(3) 0.500 0.094(18)
H12 H Uiso 1.196(4) 0.041(5) 0.366(2) 0.500 0.052(11)
H13 H Uiso 1.031(8) 0.008(8) 0.336(4) 0.500 0.10(2)
H14 H Uiso 1.012(5) 0.073(6) 0.317(3) 0.500 0.063(14)
H15 H Uiso 1.158(6) 0.112(6) 0.345(3) 0.500 0.074(16)
H16 H Uiso 1.116(6) -0.015(5) 0.368(3) 0.500 0.065(13)
H21 H Uiso 1.153(3) 0.383(2) 0.4635(12) 1.000 0.080(7)
H22 H Uiso 0.997(2) 0.398(2) 0.4214(13) 1.000 0.078(7)
H23 H Uiso 1.039(3) 0.371(2) 0.5013(15) 1.000 0.089(8)
H61 H Uiso 0.5065(16) -0.0776(16) 0.2297(9) 1.000 0.037(4)
H81 H Uiso 0.4072(15) 0.2308(15) 0.3437(8) 1.000 0.028(4)
H101 H Uiso 0.8284(16) -0.1486(14) 0.3500(8) 1.000 0.026(4)
H111 H Uiso 0.746(2) -0.362(2) 0.3370(11) 1.000 0.057(6)
H112 H Uiso 0.6743(19) -0.288(2) 0.3909(11) 1.000 0.056(5)
H113 H Uiso 0.591(2) -0.314(2) 0.3092(11) 1.000 0.056(5)
H121 H Uiso 0.825(2) -0.247(2) 0.2408(10) 1.000 0.055(5)
H122 H Uiso 0.672(2) -0.1974(19) 0.2068(10) 1.000 0.051(5)
H123 H Uiso 0.797(2) -0.094(2) 0.2278(11) 1.000 0.060(6)
H131 H Uiso 0.2610(18) 0.1786(18) 0.2363(9) 1.000 0.044(5)
H141 H Uiso 0.143(2) 0.0229(19) 0.1549(10) 1.000 0.054(5)
H142 H Uiso 0.2765(19) -0.0708(19) 0.1690(10) 1.000 0.048(5)
H143 H Uiso 0.195(2) -0.050(2) 0.2316(11) 1.000 0.062(6)
H151 H Uiso 0.282(2) 0.206(2) 0.1169(11) 1.000 0.063(6)
H152 H Uiso 0.420(2) 0.260(2) 0.1746(11) 1.000 0.066(6)
H153 H Uiso 0.424(2) 0.118(2) 0.1337(11) 1.000 0.062(6)
H161 H Uiso 0.6924(16) 0.1922(16) 0.4949(8) 1.000 0.031(4)
H171 H Uiso 0.519(2) 0.279(2) 0.5412(12) 1.000 0.071(6)
H172 H Uiso 0.404(3) 0.270(2) 0.4601(13) 1.000 0.078(7)
H173 H Uiso 0.490(3) 0.137(3) 0.5111(14) 1.000 0.089(8)
H181 H Uiso 0.669(2) 0.422(2) 0.4883(11) 1.000 0.064(6)
H182 H Uiso 0.747(2) 0.364(2) 0.4218(12) 1.000 0.075(7)
H183 H Uiso 0.579(2) 0.409(2) 0.4082(12) 1.000 0.073(7)

loop_
_atom_type_symbol
_atom_type_description
_atom_type_scat_dispersion_real
_atom_type_scat_dispersion_imag
_atom_type_scat_source
O O 0.0106 0.0060 'International Tables Vol C Tables 4.2.6.8 and 6.1.1.4'
Al Al 0.0645 0.0514 'International Tables Vol C Tables 4.2.6.8 and 6.1.1.4'
H H 0.0000 0.0000 'International Tables Vol C Tables 4.2.6.8 and 6.1.1.4'
C C 0.0033 0.0016 'International Tables Vol C Tables 4.2.6.8 and 6.1.1.4'

loop_
_geom_angle_atom_site_label_1
_geom_angle_atom_site_label_2
_geom_angle_atom_site_label_3
_geom_angle
_geom_angle_site_symmetry_1
_geom_angle_site_symmetry_3
_geom_angle_publ_flag
O1 Al C1 108.21(7) . . yes
O1 Al C2 107.47(7) . . yes
O1 Al O2 104.71(5) . 3_756 yes
C1 Al C2 123.02(9) . . yes
O2 Al C1 107.35(7) 3_756 . yes
O2 Al C2 104.65(7) 3_756 . yes
Al O1 C3 149.74(9) . . yes
Al O2 C3 135.71(9) 3_756 . yes
O1 C3 O2 122.39(11) . . yes
O1 C3 C4 118.90(11) . . yes
O2 C3 C4 118.70(11) . . yes
C3 C4 C5 119.17(11) . . no
C3 C4 C9 118.93(10) . . no
C5 C4 C9 121.90(11) . . no
C4 C5 C6 117.66(11) . . no
C4 C5 C10 121.91(11) . . no
C6 C5 C10 120.43(11) . . no
C5 C6 C7 122.10(12) . . no
C6 C7 C8 118.48(12) . . no
C6 C7 C13 121.36(12) . . no
C8 C7 C13 120.10(12) . . no
C7 C8 C9 122.06(12) . . no
C4 C9 C8 117.78(11) . . no
C4 C9 C16 122.50(11) . . no
C8 C9 C16 119.72(11) . . no
C5 C10 C11 110.59(12) . . no
C5 C10 C12 112.89(12) . . no
C11 C10 C12 110.80(13) . . no
C7 C13 C14 113.00(13) . . no
C7 C13 C15 109.92(13) . . no
C14 C13 C15 111.08(14) . . no
C9 C16 C17 111.68(13) . . no
C9 C16 C18 110.73(12) . . no
C17 C16 C18 110.84(16) . . no
Al C1 H11 114(3) . . no
Al C1 H12 113(2) . . no
Al C1 H13 117(5) . . no
Al C1 H14 115(3) . . no
Al C1 H15 113(4) . . no
Al C1 H16 109(3) . . no
H11 C1 H12 106(4) . . no
H11 C1 H13 99(6) . . no
H11 C1 H14 57(5) . . no
H11 C1 H15 59(5) . . no
H11 C1 H16 137(5) . . no
H12 C1 H13 107(6) . . no
H12 C1 H14 133(4) . . no
H12 C1 H15 52(5) . . no
H12 C1 H16 57(4) . . no
H13 C1 H14 46(6) . . no
H13 C1 H15 130(6) . . no
H13 C1 H16 59(6) . . no
H14 C1 H15 111(5) . . no
H14 C1 H16 103(5) . . no
H15 C1 H16 106(5) . . no
Al C2 H21 111.3(13) . . no
Al C2 H22 113.4(12) . . no
Al C2 H23 111.4(13) . . no
H21 C2 H22 110.7(18) . . no
H21 C2 H23 106(2) . . no
H22 C2 H23 104(2) . . no
C5 C6 H61 118.5(10) . . no
C7 C6 H61 119.4(10) . . no
C7 C8 H81 118.5(9) . . no
C9 C8 H81 119.5(9) . . no
C5 C10 H101 108.0(9) . . no
C11 C10 H101 107.3(8) . . no
C12 C10 H101 107.0(9) . . no
C10 C11 H111 107.6(12) . . no
C10 C11 H112 111.2(12) . . no
C10 C11 H113 110.4(12) . . no
H111 C11 H112 109.7(17) . . no
H111 C11 H113 109.8(17) . . no
H112 C11 H113 108.2(17) . . no
C10 C12 H121 109.7(11) . . no
C10 C12 H122 111.0(12) . . no
C10 C12 H123 110.6(12) . . no
H121 C12 H122 108.6(16) . . no
H121 C12 H123 107.7(17) . . no
H122 C12 H123 109.2(16) . . no
C7 C13 H131 106.3(10) . . no
C14 C13 H131 108.0(11) . . no
C15 C13 H131 108.3(10) . . no
C13 C14 H141 109.4(11) . . no
C13 C14 H142 110.1(11) . . no
C13 C14 H143 111.0(12) . . no
H141 C14 H142 110.1(16) . . no
H141 C14 H143 107.5(17) . . no
H142 C14 H143 108.6(16) . . no
C13 C15 H151 110.2(12) . . no
C13 C15 H152 109.2(12) . . no
C13 C15 H153 112.1(11) . . no
H151 C15 H152 110.8(17) . . no
H151 C15 H153 108.2(17) . . no
H152 C15 H153 106.3(16) . . no
C9 C16 H161 108.8(10) . . no
C17 C16 H161 109.0(10) . . no
C18 C16 H161 105.6(10) . . no
C16 C17 H171 109.2(12) . . no
C16 C17 H172 112.4(15) . . no
C16 C17 H173 102.2(18) . . no
H171 C17 H172 110.6(17) . . no
H171 C17 H173 103(2) . . no
H172 C17 H173 119(2) . . no
C16 C18 H181 108.9(11) . . no
C16 C18 H182 110.8(10) . . no
C16 C18 H183 111.8(12) . . no
H181 C18 H182 111.0(16) . . no
H181 C18 H183 105.4(17) . . no
H182 C18 H183 108.9(17) . . no

loop_
_geom_bond_atom_site_label_1
_geom_bond_atom_site_label_2
_geom_bond_distance
_geom_bond_site_symmetry_2
_geom_bond_publ_flag
Al O1 1.8099(10) . yes
Al C1 1.941(2) . yes
Al C2 1.9349(16) . yes
Al O2 1.8396(10) 3_756 yes
O1 C3 1.2613(16) . yes
O2 C3 1.2555(15) . yes
C3 C4 1.4940(17) . no
C4 C5 1.4063(17) . no
C4 C9 1.4034(17) . no
C5 C6 1.3943(18) . no
C5 C10 1.5259(18) . no
C6 C7 1.3918(19) . no
C7 C8 1.3912(18) . no
C7 C13 1.520(2) . no
C8 C9 1.3943(18) . no
C9 C16 1.5248(18) . no
C10 C11 1.528(2) . no
C10 C12 1.526(2) . no
C13 C14 1.523(2) . no
C13 C15 1.526(2) . no
C16 C17 1.524(2) . no
C16 C18 1.526(2) . no
C1 H11 1.12(6) . no
C1 H12 1.09(4) . no
C1 H13 0.96(8) . no
C1 H14 0.98(5) . no
C1 H15 0.83(6) . no
C1 H16 0.98(5) . no
C2 H21 0.95(3) . no
C2 H22 0.98(2) . no
C2 H23 0.94(3) . no
C6 H61 0.969(17) . no
C8 H81 0.978(15) . no
C10 H101 0.981(16) . no
C11 H111 0.95(2) . no
C11 H112 0.99(2) . no
C11 H113 1.00(2) . no
C12 H121 0.98(2) . no
C12 H122 0.99(2) . no
C12 H123 0.98(2) . no
C13 H131 0.982(18) . no
C14 H141 0.98(2) . no
C14 H142 0.984(19) . no
C14 H143 1.02(2) . no
C15 H151 0.99(2) . no
C15 H152 1.01(2) . no
C15 H153 1.04(2) . no
C16 H161 0.949(16) . no
C17 H171 1.01(2) . no
C17 H172 1.07(3) . no
C17 H173 0.98(3) . no
C18 H181 1.02(2) . no
C18 H182 1.12(2) . no
C18 H183 0.98(2) . no
